data_7033662
loop_
_publ_author_name
'Less, Robert J.'
'Allen, Lucy K.'
'Steiner, Alexander'
'Wright, Dominic S.'

_publ_section_title
;
 Multiple deprotonation of primary aromatic diamines by LiAlH4.
;
_journal_issue 9
_journal_name_full 'Dalton transactions (Cambridge, England : 2003)'
_journal_page_first 4141
_journal_page_last 4147
_journal_paper_doi 10.1039/c4dt03802a
_journal_volume 44
_journal_year 2015
_chemical_formula_moiety 'C20 H16 Al N4 1-, C13 H31 Li N3 O 1+'
_chemical_formula_sum 'C33 H47 Al Li N7 O'
_chemical_formula_weight 591.70
_chemical_name_systematic
; 
 ? 
;
_chemical_properties_physical 'Air-sensitive, Moisture-sensitive'
_space_group_IT_number 15
_symmetry_cell_setting monoclinic
_symmetry_space_group_name_Hall '-C 2yc'
_symmetry_space_group_name_H-M 'C 1 2/c 1'
_atom_sites_solution_hydrogens geom
_atom_sites_solution_primary direct
_atom_sites_solution_secondary difmap
_audit_creation_method SHELXL-97
_audit_update_record
;
2014-12-08 deposited with the CCDC.
2015-01-15 downloaded from the CCDC.
;
_cell_angle_alpha 90.00
_cell_angle_beta 120.9450(10)
_cell_angle_gamma 90.00
_cell_formula_units_Z 16
_cell_length_a 34.6994(4)
_cell_length_b 14.6711(2)
_cell_length_c 30.4757(4)
_cell_measurement_reflns_used 198281
_cell_measurement_temperature 180(2)
_cell_measurement_theta_max 25.35
_cell_measurement_theta_min 1.00
_cell_volume 13306.2(3)
_computing_cell_refinement 'HKL Scalepack (Otwinowski & Minor 1997)'
_computing_data_collection 'Collect (Nonius B.V. 1998)'
_computing_data_reduction
;
 HKL Denzo and Scalepack (Otwinowski & Minor 1997)
;
_computing_publication_material 'SHELXL-97 (Sheldrick 1997)'
_computing_structure_refinement 'SHELXL-97 (Sheldrick 1997)'
_computing_structure_solution 'SIR-92 (Altomare et al. 1994)'
_diffrn_ambient_temperature 180(2)
_diffrn_measured_fraction_theta_full 0.993
_diffrn_measured_fraction_theta_max 0.993
_diffrn_measurement_device_type 'Nonius Kappa CCD'
_diffrn_measurement_method 'Thin slice \w and \f scans'
_diffrn_radiation_monochromator graphite
_diffrn_radiation_source 'fine-focus sealed tube'
_diffrn_radiation_type MoK\a
_diffrn_radiation_wavelength 0.71070
_diffrn_reflns_av_R_equivalents 0.0967
_diffrn_reflns_av_sigmaI/netI 0.0820
_diffrn_reflns_limit_h_max 41
_diffrn_reflns_limit_h_min -41
_diffrn_reflns_limit_k_max 17
_diffrn_reflns_limit_k_min -17
_diffrn_reflns_limit_l_max 36
_diffrn_reflns_limit_l_min -36
_diffrn_reflns_number 50398
_diffrn_reflns_theta_full 25.36
_diffrn_reflns_theta_max 25.36
_diffrn_reflns_theta_min 2.55
_exptl_absorpt_coefficient_mu 0.097
_exptl_absorpt_correction_T_max 0.9780
_exptl_absorpt_correction_T_min 0.9602
_exptl_absorpt_process_details
;
multi-scan from symmetry-related measurements 
 Sortav (Blessing 1995)
;
_exptl_crystal_colour colourless
_exptl_crystal_density_diffrn 1.181
_exptl_crystal_density_method 'not measured'
_exptl_crystal_description block
_exptl_crystal_F_000 5088
_exptl_crystal_recrystallization_method 'Re-crystallisation from solvent: THF/PMDETA'
_exptl_crystal_size_max 0.42
_exptl_crystal_size_mid 0.28
_exptl_crystal_size_min 0.23
_refine_diff_density_max 0.560
_refine_diff_density_min -0.444
_refine_diff_density_rms 0.112
_refine_ls_extinction_method none
_refine_ls_goodness_of_fit_ref 1.004
_refine_ls_hydrogen_treatment constr
_refine_ls_matrix_type full
_refine_ls_number_parameters 749
_refine_ls_number_reflns 12123
_refine_ls_number_restraints 813
_refine_ls_restrained_S_all 1.133
_refine_ls_R_factor_all 0.1269
_refine_ls_R_factor_gt 0.0811
_refine_ls_shift/su_max 0.000
_refine_ls_shift/su_mean 0.000
_refine_ls_structure_factor_coef Fsqd
_refine_ls_weighting_details 'calc w=1/[\s^2^(Fo^2^)+(0.1717P)^2^+0.0000P] where P=(Fo^2^+2Fc^2^)/3'
_refine_ls_weighting_scheme calc
_refine_ls_wR_factor_gt 0.2375
_refine_ls_wR_factor_ref 0.2611
_reflns_number_gt 6898
_reflns_number_total 12123
_reflns_threshold_expression >2sigma(I)
_cod_data_source_file c4dt03802a2.cif
_cod_data_source_block dw1460
_cod_depositor_comments 'Adding full bibliography for 7033660--7033662.cif.'
_cod_original_sg_symbol_H-M C2/c
_cod_database_code 7033662

loop_
_symmetry_equiv_pos_as_xyz
'x, y, z'
'-x, y, -z+1/2'
'x+1/2, y+1/2, z'
'-x+1/2, y+1/2, -z+1/2'
'-x, -y, -z'
'x, -y, z-1/2'
'-x+1/2, -y+1/2, -z'
'x+1/2, -y+1/2, z-1/2'

loop_
_atom_site_label
_atom_site_type_symbol
_atom_site_fract_x
_atom_site_fract_y
_atom_site_fract_z
_atom_site_U_iso_or_equiv
_atom_site_adp_type
_atom_site_occupancy
_atom_site_symmetry_multiplicity
_atom_site_calc_flag
_atom_site_refinement_flags
_atom_site_disorder_assembly
_atom_site_disorder_group
Al1 Al 0.23403(4) 0.77269(7) 0.12270(4) 0.0545(3) Uani 1 1 d . . .
N1 N 0.19734(10) 0.6870(2) 0.07706(11) 0.0603(8) Uani 1 1 d . . .
H1 H 0.1718 0.7069 0.0511 0.072 Uiso 1 1 calc R . .
N2 N 0.26872(10) 0.69246(19) 0.17306(11) 0.0574(8) Uani 1 1 d . . .
H2 H 0.2872 0.7168 0.2031 0.069 Uiso 1 1 calc R . .
N3 N 0.26278(10) 0.8486(2) 0.10100(12) 0.0604(8) Uani 1 1 d . . .
H3 H 0.2770 0.8211 0.0878 0.072 Uiso 1 1 calc R . .
N4 N 0.20863(10) 0.86364(19) 0.13968(12) 0.0567(8) Uani 1 1 d . . .
H4 H 0.1901 0.8457 0.1497 0.068 Uiso 1 1 calc R . .
C1 C 0.20481(11) 0.5949(2) 0.07835(13) 0.0505(9) Uani 1 1 d . . .
C2 C 0.17799(12) 0.5409(3) 0.03558(14) 0.0586(10) Uani 1 1 d . . .
H2A H 0.1543 0.5689 0.0058 0.070 Uiso 1 1 calc R . .
C3 C 0.18465(13) 0.4481(3) 0.03503(16) 0.0633(10) Uani 1 1 d . . .
H3A H 0.1661 0.4142 0.0047 0.076 Uiso 1 1 calc R . .
C4 C 0.21731(13) 0.4047(3) 0.07710(16) 0.0613(10) Uani 1 1 d . . .
H4A H 0.2213 0.3409 0.0760 0.074 Uiso 1 1 calc R . .
C5 C 0.24566(11) 0.4540(2) 0.12270(14) 0.0504(9) Uani 1 1 d . . .
C6 C 0.27931(12) 0.4083(3) 0.16705(15) 0.0587(10) Uani 1 1 d . . .
H6A H 0.2835 0.3444 0.1662 0.070 Uiso 1 1 calc R . .
C7 C 0.30578(13) 0.4565(3) 0.21120(15) 0.0623(10) Uani 1 1 d . . .
H7A H 0.3275 0.4251 0.2410 0.075 Uiso 1 1 calc R . .
C8 C 0.30146(12) 0.5492(2) 0.21308(14) 0.0552(9) Uani 1 1 d . . .
H8A H 0.3205 0.5802 0.2443 0.066 Uiso 1 1 calc R . .
C9 C 0.27019(11) 0.5995(2) 0.17086(13) 0.0485(8) Uani 1 1 d . . .
C10 C 0.23986(11) 0.5506(2) 0.12394(13) 0.0459(8) Uani 1 1 d . . .
C11 C 0.26544(11) 0.9421(2) 0.10232(12) 0.0493(8) Uani 1 1 d . . .
C12 C 0.29068(12) 0.9867(3) 0.08615(14) 0.0564(9) Uani 1 1 d . . .
H12 H 0.3055 0.9517 0.0730 0.068 Uiso 1 1 calc R . .
C13 C 0.29547(13) 1.0816(3) 0.08832(14) 0.0615(10) Uani 1 1 d . . .
H13 H 0.3140 1.1095 0.0777 0.074 Uiso 1 1 calc R . .
C14 C 0.27357(13) 1.1344(3) 0.10566(14) 0.0594(10) Uani 1 1 d . . .
H14 H 0.2771 1.1988 0.1073 0.071 Uiso 1 1 calc R . .
C15 C 0.24540(11) 1.0926(2) 0.12126(12) 0.0517(9) Uani 1 1 d . . .
C16 C 0.22137(12) 1.1480(3) 0.13738(14) 0.0582(10) Uani 1 1 d . . .
H16 H 0.2233 1.2125 0.1367 0.070 Uiso 1 1 calc R . .
C17 C 0.19587(13) 1.1092(3) 0.15366(15) 0.0621(10) Uani 1 1 d . . .
H17 H 0.1799 1.1469 0.1643 0.074 Uiso 1 1 calc R . .
C18 C 0.19235(12) 1.0154(2) 0.15534(14) 0.0546(9) Uani 1 1 d . . .
H18 H 0.1746 0.9904 0.1679 0.066 Uiso 1 1 calc R . .
C19 C 0.21403(11) 0.9567(2) 0.13921(13) 0.0488(9) Uani 1 1 d . . .
C20 C 0.24154(11) 0.9957(2) 0.12093(12) 0.0464(8) Uani 1 1 d . . .
Al2 Al 0.02600(4) 0.25134(8) 0.00332(4) 0.0523(4) Uani 0.90 1 d P . .
Al2' Al 0.0000 0.2121(17) 0.2500 0.098(7) Uiso 0.1 2 d P A 2
Al2" Al 0.0000 0.2784(17) -0.2500 0.098(7) Uiso 0.10 2 d SP . 2
N5 N 0.06080(10) 0.1881(2) 0.06269(12) 0.0649(9) Uani 1 1 d . . .
H5 H 0.0850 0.1618 0.0662 0.078 Uiso 1 1 calc R . .
N6 N -0.00756(11) 0.3077(2) 0.02537(11) 0.0656(9) Uani 1 1 d . . .
H6 H -0.0251 0.3515 0.0053 0.079 Uiso 1 1 calc R . .
N7 N -0.00502(11) 0.1843(2) -0.05509(12) 0.0698(9) Uani 1 1 d . . .
H7 H -0.0198 0.1373 -0.0530 0.084 Uiso 1 1 calc R . .
N8 N 0.05367(11) 0.3230(2) -0.02113(12) 0.0691(9) Uani 1 1 d . . .
H8 H 0.0754 0.3578 0.0018 0.083 Uiso 1 1 calc R . .
C21 C 0.05312(11) 0.1769(3) 0.10302(13) 0.0530(9) Uani 1 1 d . . .
C22 C 0.07909(12) 0.1144(3) 0.14124(14) 0.0604(10) Uani 1 1 d . . .
H22 H 0.1007 0.0791 0.1385 0.072 Uiso 1 1 calc R . .
C23 C 0.07417(13) 0.1023(3) 0.18327(15) 0.0668(11) Uani 1 1 d . . .
H23 H 0.0928 0.0597 0.2090 0.080 Uiso 1 1 calc R . .
C24 C 0.04306(14) 0.1506(3) 0.18820(14) 0.0664(11) Uani 1 1 d . . .
H24 H 0.0403 0.1416 0.2173 0.080 Uiso 1 1 calc R . .
C25 C 0.01492(12) 0.2140(2) 0.15013(13) 0.0540(9) Uani 1 1 d . . .
C26 C -0.01794(14) 0.2626(3) 0.15462(16) 0.0648(11) Uani 1 1 d . . .
H26 H -0.0213 0.2525 0.1833 0.078 Uiso 1 1 calc R . .
C27 C -0.04481(14) 0.3234(3) 0.11824(17) 0.0705(11) Uani 1 1 d . . .
H27 H -0.0666 0.3563 0.1219 0.085 Uiso 1 1 calc R . .
C28 C -0.04089(13) 0.3384(3) 0.07564(15) 0.0634(10) Uani 1 1 d . . .
H28 H -0.0602 0.3815 0.0507 0.076 Uiso 1 1 calc R . .
C29 C -0.00981(11) 0.2924(2) 0.06860(13) 0.0505(9) Uani 1 1 d . . .
C30 C 0.01960(11) 0.2277(2) 0.10666(12) 0.0474(8) Uani 1 1 d . . .
C31 C -0.00880(12) 0.1959(3) -0.10157(14) 0.0582(10) Uani 1 1 d . . .
C32 C -0.03593(13) 0.1380(3) -0.14241(15) 0.0635(10) Uani 1 1 d . . .
H32 H -0.0506 0.0884 -0.1369 0.076 Uiso 1 1 calc R . .
C33 C -0.04210(15) 0.1505(3) -0.19017(17) 0.0786(13) Uani 1 1 d . . .
H33 H -0.0614 0.1102 -0.2170 0.094 Uiso 1 1 calc R . .
C34 C -0.02137(14) 0.2191(3) -0.20016(16) 0.0686(11) Uani 1 1 d . . .
H34 H -0.0265 0.2271 -0.2337 0.082 Uiso 1 1 calc R . .
C35 C 0.00833(13) 0.2793(3) -0.15954(14) 0.0590(10) Uani 1 1 d . . .
C36 C 0.03203(13) 0.3481(3) -0.16932(17) 0.0682(11) Uani 1 1 d . . .
H36 H 0.0286 0.3535 -0.2022 0.082 Uiso 1 1 calc R . .
C37 C 0.05971(14) 0.4061(3) -0.13073(16) 0.0677(11) Uani 1 1 d . . .
H37 H 0.0746 0.4535 -0.1375 0.081 Uiso 1 1 calc R . .
C38 C 0.06647(12) 0.3973(3) -0.08186(15) 0.0636(10) Uani 1 1 d . . .
H38 H 0.0861 0.4387 -0.0560 0.076 Uiso 1 1 calc R . .
C39 C 0.04571(12) 0.3308(3) -0.06956(14) 0.0566(9) Uani 1 1 d . . .
C40 C 0.01496(11) 0.2682(2) -0.10952(14) 0.0533(9) Uani 1 1 d . . .
Li1 Li 0.13218(19) 1.0001(4) -0.0671(2) 0.0544(14) Uani 1 1 d . . .
N11 N 0.1661(3) 0.8936(5) -0.0747(3) 0.066(3) Uiso 0.628(6) 1 d PDU B 1
N12 N 0.0976(2) 1.0204(5) -0.1446(3) 0.058(3) Uiso 0.628(6) 1 d PDU B 1
N13 N 0.1514(2) 1.1321(5) -0.0561(2) 0.058(3) Uiso 0.628(6) 1 d PDU B 1
C41 C 0.2148(2) 0.8821(6) -0.0383(3) 0.075(3) Uiso 0.628(6) 1 d PDU B 1
H41A H 0.2202 0.8719 -0.0039 0.112 Uiso 0.628(6) 1 calc PR B 1
H41B H 0.2308 0.9372 -0.0384 0.112 Uiso 0.628(6) 1 calc PR B 1
H41C H 0.2258 0.8296 -0.0486 0.112 Uiso 0.628(6) 1 calc PR B 1
C42 C 0.1450(3) 0.8060(6) -0.0734(4) 0.092(3) Uiso 0.628(6) 1 d PDU B 1
H42A H 0.1496 0.7969 -0.0391 0.139 Uiso 0.628(6) 1 calc PR B 1
H42B H 0.1588 0.7556 -0.0815 0.139 Uiso 0.628(6) 1 calc PR B 1
H42C H 0.1127 0.8079 -0.0986 0.139 Uiso 0.628(6) 1 calc PR B 1
C43 C 0.1590(2) 0.9074(5) -0.1266(2) 0.075(2) Uiso 0.628(6) 1 d PDU B 1
H43A H 0.1812 0.9519 -0.1248 0.090 Uiso 0.628(6) 1 calc PR B 1
H43B H 0.1637 0.8490 -0.1394 0.090 Uiso 0.628(6) 1 calc PR B 1
C44 C 0.1132(3) 0.9409(5) -0.1622(3) 0.082(2) Uiso 0.628(6) 1 d PDU B 1
H44A H 0.0920 0.8900 -0.1700 0.098 Uiso 0.628(6) 1 calc PR B 1
H44B H 0.1115 0.9582 -0.1946 0.098 Uiso 0.628(6) 1 calc PR B 1
C45 C 0.0480(2) 1.0213(6) -0.1712(3) 0.079(2) Uiso 0.628(6) 1 d PDU B 1
H45A H 0.0373 0.9618 -0.1674 0.119 Uiso 0.628(6) 1 calc PR B 1
H45B H 0.0356 1.0342 -0.2076 0.119 Uiso 0.628(6) 1 calc PR B 1
H45C H 0.0383 1.0686 -0.1563 0.119 Uiso 0.628(6) 1 calc PR B 1
C46 C 0.1134(4) 1.1116(6) -0.1494(4) 0.076(5) Uiso 0.628(6) 1 d PDU B 1
H46A H 0.1417 1.1054 -0.1495 0.091 Uiso 0.628(6) 1 calc PR B 1
H46B H 0.0907 1.1399 -0.1821 0.091 Uiso 0.628(6) 1 calc PR B 1
C47 C 0.1206(2) 1.1678(4) -0.1083(2) 0.068(2) Uiso 0.628(6) 1 d PDU B 1
H47A H 0.0911 1.1801 -0.1118 0.081 Uiso 0.628(6) 1 calc PR B 1
H47B H 0.1326 1.2269 -0.1117 0.081 Uiso 0.628(6) 1 calc PR B 1
C48 C 0.1990(2) 1.1446(5) -0.0439(3) 0.071(2) Uiso 0.628(6) 1 d PDU B 1
H48A H 0.2199 1.1220 -0.0093 0.107 Uiso 0.628(6) 1 calc PR B 1
H48B H 0.2047 1.2095 -0.0458 0.107 Uiso 0.628(6) 1 calc PR B 1
H48C H 0.2034 1.1104 -0.0686 0.107 Uiso 0.628(6) 1 calc PR B 1
C49 C 0.1451(3) 1.1803(5) -0.0186(3) 0.080(2) Uiso 0.628(6) 1 d PDU B 1
H49A H 0.1658 1.1558 0.0156 0.120 Uiso 0.628(6) 1 calc PR B 1
H49B H 0.1141 1.1721 -0.0266 0.120 Uiso 0.628(6) 1 calc PR B 1
H49C H 0.1511 1.2453 -0.0194 0.120 Uiso 0.628(6) 1 calc PR B 1
N11' N 0.1654(3) 0.8804(7) -0.0698(4) 0.040(4) Uiso 0.372(6) 1 d PDU B 2
N12' N 0.1024(3) 1.0063(7) -0.1460(5) 0.055(5) Uiso 0.372(6) 1 d PDU B 2
N13' N 0.1563(3) 1.1354(7) -0.0627(4) 0.046(4) Uiso 0.372(6) 1 d PDU B 2
C41' C 0.2128(3) 0.9041(9) -0.0494(5) 0.047(3) Uiso 0.372(6) 1 d PDU B 2
H41D H 0.2275 0.9151 -0.0126 0.070 Uiso 0.372(6) 1 calc PR B 2
H41E H 0.2146 0.9592 -0.0665 0.070 Uiso 0.372(6) 1 calc PR B 2
H41F H 0.2279 0.8537 -0.0557 0.070 Uiso 0.372(6) 1 calc PR B 2
C42' C 0.1607(4) 0.8023(7) -0.0420(5) 0.066(3) Uiso 0.372(6) 1 d PDU B 2
H42D H 0.1774 0.8148 -0.0052 0.099 Uiso 0.372(6) 1 calc PR B 2
H42E H 0.1726 0.7470 -0.0489 0.099 Uiso 0.372(6) 1 calc PR B 2
H42F H 0.1288 0.7933 -0.0536 0.099 Uiso 0.372(6) 1 calc PR B 2
C43' C 0.1409(3) 0.8642(6) -0.1248(3) 0.052(3) Uiso 0.372(6) 1 d PDU B 2
H43C H 0.1578 0.8200 -0.1330 0.062 Uiso 0.372(6) 1 calc PR B 2
H43D H 0.1114 0.8368 -0.1350 0.062 Uiso 0.372(6) 1 calc PR B 2
C44' C 0.1337(5) 0.9474(6) -0.1544(4) 0.063(3) Uiso 0.372(6) 1 d PDU B 2
H44C H 0.1201 0.9328 -0.1912 0.076 Uiso 0.372(6) 1 calc PR B 2
H44D H 0.1626 0.9792 -0.1425 0.076 Uiso 0.372(6) 1 calc PR B 2
C45' C 0.0555(3) 0.9849(7) -0.1774(4) 0.049(3) Uiso 0.372(6) 1 d PDU B 2
H45D H 0.0504 0.9216 -0.1714 0.073 Uiso 0.372(6) 1 calc PR B 2
H45E H 0.0461 0.9926 -0.2135 0.073 Uiso 0.372(6) 1 calc PR B 2
H45F H 0.0380 1.0258 -0.1689 0.073 Uiso 0.372(6) 1 calc PR B 2
C46' C 0.1139(5) 1.0981(9) -0.1530(6) 0.065(7) Uiso 0.372(6) 1 d PDU B 2
H46C H 0.1200 1.0948 -0.1813 0.078 Uiso 0.372(6) 1 calc PR B 2
H46D H 0.0862 1.1349 -0.1658 0.078 Uiso 0.372(6) 1 calc PR B 2
C47' C 0.1496(4) 1.1508(7) -0.1134(4) 0.069(3) Uiso 0.372(6) 1 d PDU B 2
H47C H 0.1433 1.2162 -0.1219 0.083 Uiso 0.372(6) 1 calc PR B 2
H47D H 0.1779 1.1360 -0.1125 0.083 Uiso 0.372(6) 1 calc PR B 2
C48' C 0.2017(3) 1.1565(9) -0.0212(5) 0.074(4) Uiso 0.372(6) 1 d PDU B 2
H48D H 0.2041 1.1436 0.0117 0.111 Uiso 0.372(6) 1 calc PR B 2
H48E H 0.2081 1.2210 -0.0228 0.111 Uiso 0.372(6) 1 calc PR B 2
H48F H 0.2233 1.1189 -0.0247 0.111 Uiso 0.372(6) 1 calc PR B 2
C49' C 0.1251(4) 1.1922(9) -0.0567(5) 0.083(4) Uiso 0.372(6) 1 d PDU B 2
H49D H 0.1291 1.1818 -0.0228 0.124 Uiso 0.372(6) 1 calc PR B 2
H49E H 0.0942 1.1766 -0.0831 0.124 Uiso 0.372(6) 1 calc PR B 2
H49F H 0.1308 1.2565 -0.0600 0.124 Uiso 0.372(6) 1 calc PR B 2
O1 O 0.10237(15) 0.9587(6) -0.03258(18) 0.0565(16) Uiso 0.607(15) 1 d PDU B 1
C61 C 0.0568(2) 0.9521(8) -0.0526(3) 0.068(3) Uiso 0.607(15) 1 d PDU B 1
H61A H 0.0441 0.9006 -0.0770 0.082 Uiso 0.607(15) 1 calc PR B 1
H61B H 0.0415 1.0090 -0.0705 0.082 Uiso 0.607(15) 1 calc PR B 1
C62 C 0.0515(3) 0.9362(8) -0.0072(3) 0.078(4) Uiso 0.607(15) 1 d PDU B 1
H62A H 0.0445 0.9940 0.0040 0.093 Uiso 0.607(15) 1 calc PR B 1
H62B H 0.0270 0.8921 -0.0158 0.093 Uiso 0.607(15) 1 calc PR B 1
C63 C 0.0930(2) 0.9013(7) 0.0315(3) 0.069(2) Uiso 0.607(15) 1 d PDU B 1
H63A H 0.0927 0.8338 0.0307 0.082 Uiso 0.607(15) 1 calc PR B 1
H63B H 0.0994 0.9215 0.0656 0.082 Uiso 0.607(15) 1 calc PR B 1
C64 C 0.1261(3) 0.9367(9) 0.0210(3) 0.087(3) Uiso 0.607(15) 1 d PDU B 1
H64A H 0.1405 0.9918 0.0418 0.104 Uiso 0.607(15) 1 calc PR B 1
H64B H 0.1496 0.8905 0.0289 0.104 Uiso 0.607(15) 1 calc PR B 1
O1' O 0.10145(19) 0.9924(7) -0.0316(2) 0.039(2) Uiso 0.393(15) 1 d PDU B 2
C61' C 0.0542(3) 0.9829(9) -0.0513(3) 0.041(3) Uiso 0.393(15) 1 d PDU B 2
H61C H 0.0419 0.9335 -0.0771 0.049 Uiso 0.393(15) 1 calc PR B 2
H61D H 0.0386 1.0403 -0.0682 0.049 Uiso 0.393(15) 1 calc PR B 2
C62' C 0.0464(3) 0.9616(10) -0.0099(4) 0.053(4) Uiso 0.393(15) 1 d PDU B 2
H62C H 0.0308 1.0124 -0.0042 0.064 Uiso 0.393(15) 1 calc PR B 2
H62D H 0.0281 0.9056 -0.0177 0.064 Uiso 0.393(15) 1 calc PR B 2
C63' C 0.0904(3) 0.9483(13) 0.0341(4) 0.078(4) Uiso 0.393(15) 1 d PDU B 2
H63C H 0.0959 0.8825 0.0421 0.093 Uiso 0.393(15) 1 calc PR B 2
H63D H 0.0927 0.9800 0.0640 0.093 Uiso 0.393(15) 1 calc PR B 2
C64' C 0.1237(3) 0.9851(11) 0.0228(4) 0.066(4) Uiso 0.393(15) 1 d PDU B 2
H64C H 0.1343 1.0456 0.0389 0.079 Uiso 0.393(15) 1 calc PR B 2
H64D H 0.1498 0.9437 0.0359 0.079 Uiso 0.393(15) 1 calc PR B 2
Li2 Li 0.37346(18) 1.0133(4) 0.3027(2) 0.0522(14) Uani 1 1 d . . .
N21 N 0.3523(2) 1.1461(5) 0.2913(3) 0.062(3) Uiso 0.615(10) 1 d PDU C 1
N22 N 0.4037(2) 1.0232(4) 0.3830(3) 0.061(3) Uiso 0.615(10) 1 d PDU C 1
N23 N 0.3382(3) 0.9071(6) 0.3084(3) 0.066(4) Uiso 0.615(10) 1 d PDU C 1
C51 C 0.3050(3) 1.1636(9) 0.2728(4) 0.097(4) Uiso 0.615(10) 1 d PDU C 1
H51A H 0.2865 1.1372 0.2386 0.145 Uiso 0.615(10) 1 calc PR C 1
H51B H 0.2998 1.2295 0.2712 0.145 Uiso 0.615(10) 1 calc PR C 1
H51C H 0.2969 1.1359 0.2962 0.145 Uiso 0.615(10) 1 calc PR C 1
C52 C 0.3569(2) 1.1972(5) 0.2539(3) 0.069(2) Uiso 0.615(10) 1 d PDU C 1
H52A H 0.3879 1.1927 0.2614 0.104 Uiso 0.615(10) 1 calc PR C 1
H52B H 0.3494 1.2612 0.2549 0.104 Uiso 0.615(10) 1 calc PR C 1
H52C H 0.3364 1.1723 0.2197 0.104 Uiso 0.615(10) 1 calc PR C 1
C53 C 0.3836(2) 1.1806(4) 0.3430(2) 0.063(2) Uiso 0.615(10) 1 d PDU C 1
H53A H 0.4126 1.1944 0.3455 0.075 Uiso 0.615(10) 1 calc PR C 1
H53B H 0.3715 1.2388 0.3474 0.075 Uiso 0.615(10) 1 calc PR C 1
C54 C 0.3922(3) 1.1223(5) 0.3841(3) 0.077(3) Uiso 0.615(10) 1 d PDU C 1
H54A H 0.3653 1.1239 0.3875 0.093 Uiso 0.615(10) 1 calc PR C 1
H54B H 0.4172 1.1494 0.4157 0.093 Uiso 0.615(10) 1 calc PR C 1
C55 C 0.4524(3) 1.0178(6) 0.4139(4) 0.084(3) Uiso 0.615(10) 1 d PDU C 1
H55A H 0.4656 1.0667 0.4039 0.126 Uiso 0.615(10) 1 calc PR C 1
H55B H 0.4624 0.9586 0.4085 0.126 Uiso 0.615(10) 1 calc PR C 1
H55C H 0.4621 1.0246 0.4501 0.126 Uiso 0.615(10) 1 calc PR C 1
C56 C 0.3834(4) 0.9521(6) 0.3957(4) 0.097(3) Uiso 0.615(10) 1 d PDU C 1
H56A H 0.4051 0.9011 0.4102 0.117 Uiso 0.615(10) 1 calc PR C 1
H56B H 0.3786 0.9746 0.4232 0.117 Uiso 0.615(10) 1 calc PR C 1
C57 C 0.3433(3) 0.9179(5) 0.3571(3) 0.069(2) Uiso 0.615(10) 1 d PDU C 1
H57A H 0.3190 0.9585 0.3534 0.082 Uiso 0.615(10) 1 calc PR C 1
H57B H 0.3386 0.8577 0.3683 0.082 Uiso 0.615(10) 1 calc PR C 1
C58 C 0.3631(3) 0.8243(6) 0.3087(4) 0.073(3) Uiso 0.615(10) 1 d PDU C 1
H58A H 0.3596 0.8163 0.2749 0.110 Uiso 0.615(10) 1 calc PR C 1
H58B H 0.3512 0.7707 0.3170 0.110 Uiso 0.615(10) 1 calc PR C 1
H58C H 0.3951 0.8313 0.3345 0.110 Uiso 0.615(10) 1 calc PR C 1
C59 C 0.2915(3) 0.8924(6) 0.2645(4) 0.086(3) Uiso 0.615(10) 1 d PDU C 1
H59A H 0.2922 0.8846 0.2330 0.128 Uiso 0.615(10) 1 calc PR C 1
H59B H 0.2729 0.9453 0.2610 0.128 Uiso 0.615(10) 1 calc PR C 1
H59C H 0.2788 0.8376 0.2707 0.128 Uiso 0.615(10) 1 calc PR C 1
N21' N 0.3483(3) 1.1427(7) 0.2988(4) 0.049(4) Uiso 0.385(10) 1 d PDU C 2
N22' N 0.4097(3) 1.0287(6) 0.3773(4) 0.044(3) Uiso 0.385(10) 1 d PDU C 2
N23' N 0.3422(3) 0.8957(7) 0.3068(4) 0.047(5) Uiso 0.385(10) 1 d PDU C 2
C51' C 0.3024(4) 1.1482(11) 0.2826(6) 0.063(4) Uiso 0.385(10) 1 d PDU C 2
H51D H 0.2844 1.1298 0.2466 0.095 Uiso 0.385(10) 1 calc PR C 2
H51E H 0.2949 1.2110 0.2863 0.095 Uiso 0.385(10) 1 calc PR C 2
H51F H 0.2959 1.1076 0.3035 0.095 Uiso 0.385(10) 1 calc PR C 2
C52' C 0.3745(6) 1.2024(13) 0.2857(9) 0.144(7) Uiso 0.385(10) 1 d PDU C 2
H52D H 0.4060 1.1832 0.3045 0.215 Uiso 0.385(10) 1 calc PR C 2
H52E H 0.3722 1.2653 0.2950 0.215 Uiso 0.385(10) 1 calc PR C 2
H52F H 0.3628 1.1989 0.2489 0.215 Uiso 0.385(10) 1 calc PR C 2
C53' C 0.3664(6) 1.1694(9) 0.3520(5) 0.114(5) Uiso 0.385(10) 1 d PDU C 2
H53C H 0.3901 1.2154 0.3609 0.136 Uiso 0.385(10) 1 calc PR C 2
H53D H 0.3421 1.1996 0.3545 0.136 Uiso 0.385(10) 1 calc PR C 2
C54' C 0.3844(4) 1.1004(8) 0.3888(4) 0.060(3) Uiso 0.385(10) 1 d PDU C 2
H54C H 0.3597 1.0704 0.3907 0.073 Uiso 0.385(10) 1 calc PR C 2
H54D H 0.4050 1.1279 0.4227 0.073 Uiso 0.385(10) 1 calc PR C 2
C55' C 0.4583(3) 1.0368(7) 0.4017(4) 0.044(3) Uiso 0.385(10) 1 d PDU C 2
H55D H 0.4699 0.9862 0.3908 0.066 Uiso 0.385(10) 1 calc PR C 2
H55E H 0.4720 1.0348 0.4389 0.066 Uiso 0.385(10) 1 calc PR C 2
H55F H 0.4658 1.0947 0.3918 0.066 Uiso 0.385(10) 1 calc PR C 2
C56' C 0.3984(4) 0.9434(7) 0.3969(4) 0.066(4) Uiso 0.385(10) 1 d PDU C 2
H56C H 0.4257 0.9046 0.4132 0.079 Uiso 0.385(10) 1 calc PR C 2
H56D H 0.3930 0.9628 0.4245 0.079 Uiso 0.385(10) 1 calc PR C 2
C57' C 0.3614(6) 0.8862(10) 0.3627(5) 0.114(5) Uiso 0.385(10) 1 d PDU C 2
H57C H 0.3368 0.8968 0.3695 0.137 Uiso 0.385(10) 1 calc PR C 2
H57D H 0.3710 0.8221 0.3719 0.137 Uiso 0.385(10) 1 calc PR C 2
C58' C 0.3574(4) 0.8170(8) 0.2900(6) 0.061(3) Uiso 0.385(10) 1 d PDU C 2
H58D H 0.3454 0.8213 0.2532 0.092 Uiso 0.385(10) 1 calc PR C 2
H58E H 0.3465 0.7608 0.2974 0.092 Uiso 0.385(10) 1 calc PR C 2
H58F H 0.3903 0.8161 0.3083 0.092 Uiso 0.385(10) 1 calc PR C 2
C59' C 0.2929(3) 0.8996(8) 0.2847(5) 0.055(3) Uiso 0.385(10) 1 d PDU C 2
H59D H 0.2779 0.9052 0.2474 0.083 Uiso 0.385(10) 1 calc PR C 2
H59E H 0.2855 0.9524 0.2986 0.083 Uiso 0.385(10) 1 calc PR C 2
H59F H 0.2828 0.8437 0.2934 0.083 Uiso 0.385(10) 1 calc PR C 2
O2 O 0.4031(2) 1.0007(6) 0.2654(2) 0.060(2) Uiso 0.58(2) 1 d PDU C 1
C71 C 0.3788(3) 1.0016(8) 0.2107(3) 0.067(3) Uiso 0.58(2) 1 d PDU C 1
H71A H 0.3859 1.0574 0.1979 0.081 Uiso 0.58(2) 1 calc PR C 1
H71B H 0.3461 0.9999 0.1971 0.081 Uiso 0.58(2) 1 calc PR C 1
C72 C 0.3931(3) 0.9194(9) 0.1946(4) 0.089(3) Uiso 0.58(2) 1 d PDU C 1
H72A H 0.3888 0.9269 0.1600 0.107 Uiso 0.58(2) 1 calc PR C 1
H72B H 0.3770 0.8642 0.1952 0.107 Uiso 0.58(2) 1 calc PR C 1
C73 C 0.4425(3) 0.9161(9) 0.2356(3) 0.079(3) Uiso 0.58(2) 1 d PDU C 1
H73A H 0.4529 0.8523 0.2443 0.095 Uiso 0.58(2) 1 calc PR C 1
H73B H 0.4609 0.9474 0.2238 0.095 Uiso 0.58(2) 1 calc PR C 1
C74 C 0.4461(3) 0.9635(10) 0.2803(3) 0.084(3) Uiso 0.58(2) 1 d PDU C 1
H74A H 0.4554 0.9200 0.3089 0.100 Uiso 0.58(2) 1 calc PR C 1
H74B H 0.4687 1.0127 0.2918 0.100 Uiso 0.58(2) 1 calc PR C 1
O2' O 0.3987(2) 0.9741(8) 0.2629(3) 0.047(2) Uiso 0.42(2) 1 d PDU C 2
C71' C 0.3696(4) 0.9652(10) 0.2087(3) 0.060(3) Uiso 0.42(2) 1 d PDU C 2
H71C H 0.3704 1.0213 0.1911 0.073 Uiso 0.42(2) 1 calc PR C 2
H71D H 0.3383 0.9545 0.2001 0.073 Uiso 0.42(2) 1 calc PR C 2
C72' C 0.3862(4) 0.8870(11) 0.1931(4) 0.072(4) Uiso 0.42(2) 1 d PDU C 2
H72C H 0.3683 0.8318 0.1891 0.086 Uiso 0.42(2) 1 calc PR C 2
H72D H 0.3846 0.8996 0.1604 0.086 Uiso 0.42(2) 1 calc PR C 2
C73' C 0.4318(4) 0.8753(10) 0.2336(3) 0.063(4) Uiso 0.42(2) 1 d PDU C 2
H73C H 0.4523 0.8914 0.2212 0.075 Uiso 0.42(2) 1 calc PR C 2
H73D H 0.4370 0.8106 0.2444 0.075 Uiso 0.42(2) 1 calc PR C 2
C74' C 0.4419(3) 0.9342(10) 0.2785(4) 0.057(4) Uiso 0.42(2) 1 d PDU C 2
H74C H 0.4531 0.8975 0.3101 0.068 Uiso 0.42(2) 1 calc PR C 2
H74D H 0.4644 0.9816 0.2844 0.068 Uiso 0.42(2) 1 calc PR C 2

loop_
_atom_site_aniso_label
_atom_site_aniso_U_11
_atom_site_aniso_U_22
_atom_site_aniso_U_33
_atom_site_aniso_U_23
_atom_site_aniso_U_13
_atom_site_aniso_U_12
Al1 0.0622(7) 0.0433(6) 0.0565(7) -0.0014(5) 0.0295(6) 0.0015(5)
N1 0.0602(18) 0.0487(18) 0.0577(19) 0.0027(15) 0.0201(15) 0.0051(14)
N2 0.0711(19) 0.0445(17) 0.0492(18) -0.0082(14) 0.0257(15) -0.0013(14)
N3 0.074(2) 0.0465(18) 0.073(2) -0.0024(15) 0.0463(18) 0.0053(15)
N4 0.0658(19) 0.0488(18) 0.066(2) 0.0013(15) 0.0418(16) 0.0014(14)
C1 0.0491(19) 0.050(2) 0.055(2) -0.0056(17) 0.0290(17) -0.0050(16)
C2 0.050(2) 0.060(2) 0.054(2) -0.0057(19) 0.0188(17) -0.0027(18)
C3 0.058(2) 0.062(3) 0.064(3) -0.017(2) 0.028(2) -0.0094(19)
C4 0.064(2) 0.051(2) 0.075(3) -0.011(2) 0.040(2) -0.0080(19)
C5 0.054(2) 0.046(2) 0.061(2) -0.0029(17) 0.0365(18) -0.0040(16)
C6 0.063(2) 0.044(2) 0.075(3) 0.005(2) 0.040(2) 0.0067(18)
C7 0.067(2) 0.060(2) 0.062(3) 0.013(2) 0.034(2) 0.010(2)
C8 0.061(2) 0.056(2) 0.047(2) -0.0007(17) 0.0269(18) 0.0011(18)
C9 0.054(2) 0.048(2) 0.051(2) -0.0004(17) 0.0323(17) -0.0019(16)
C10 0.0465(18) 0.045(2) 0.052(2) -0.0009(16) 0.0293(16) -0.0026(15)
C11 0.054(2) 0.047(2) 0.0401(19) 0.0004(15) 0.0195(16) 0.0021(16)
C12 0.057(2) 0.061(2) 0.052(2) -0.0028(18) 0.0290(18) 0.0016(18)
C13 0.065(2) 0.061(3) 0.056(2) 0.0031(19) 0.029(2) -0.009(2)
C14 0.067(2) 0.054(2) 0.055(2) 0.0026(18) 0.031(2) -0.0023(19)
C15 0.056(2) 0.045(2) 0.0382(19) 0.0005(15) 0.0131(16) 0.0003(16)
C16 0.065(2) 0.048(2) 0.058(2) -0.0048(18) 0.029(2) 0.0014(18)
C17 0.069(2) 0.054(2) 0.062(2) -0.0070(19) 0.032(2) 0.0080(19)
C18 0.058(2) 0.051(2) 0.054(2) 0.0000(17) 0.0283(18) 0.0018(17)
C19 0.0494(19) 0.043(2) 0.0433(19) -0.0004(15) 0.0163(16) 0.0012(16)
C20 0.0454(18) 0.050(2) 0.0342(18) 0.0005(15) 0.0133(15) 0.0024(15)
Al2 0.0582(7) 0.0622(8) 0.0365(6) -0.0052(5) 0.0244(6) -0.0049(6)
N5 0.0585(18) 0.083(2) 0.057(2) -0.0032(17) 0.0316(16) 0.0032(17)
N6 0.074(2) 0.072(2) 0.0452(18) 0.0055(16) 0.0269(16) 0.0136(17)
N7 0.079(2) 0.079(2) 0.054(2) -0.0119(17) 0.0354(18) -0.0174(18)
N8 0.074(2) 0.079(2) 0.052(2) -0.0132(17) 0.0303(17) -0.0192(18)
C21 0.051(2) 0.061(2) 0.0392(19) -0.0079(17) 0.0182(17) -0.0128(18)
C22 0.052(2) 0.063(2) 0.052(2) 0.0006(19) 0.0166(18) -0.0072(18)
C23 0.064(2) 0.075(3) 0.045(2) 0.0061(19) 0.0163(19) -0.013(2)
C24 0.067(2) 0.085(3) 0.040(2) -0.001(2) 0.0223(19) -0.023(2)
C25 0.056(2) 0.060(2) 0.041(2) -0.0112(17) 0.0209(17) -0.0201(18)
C26 0.072(3) 0.077(3) 0.053(2) -0.018(2) 0.037(2) -0.022(2)
C27 0.070(3) 0.079(3) 0.077(3) -0.021(2) 0.048(2) -0.011(2)
C28 0.069(2) 0.065(3) 0.057(2) -0.0039(19) 0.033(2) 0.002(2)
C29 0.054(2) 0.055(2) 0.040(2) -0.0048(16) 0.0223(17) -0.0032(17)
C30 0.0485(19) 0.053(2) 0.0363(18) -0.0081(15) 0.0187(15) -0.0115(16)
C31 0.060(2) 0.070(2) 0.046(2) -0.0017(19) 0.0294(18) 0.007(2)
C32 0.068(2) 0.060(2) 0.059(3) -0.008(2) 0.030(2) -0.0066(19)
C33 0.088(3) 0.083(3) 0.056(3) -0.018(2) 0.031(2) -0.005(3)
C34 0.075(3) 0.072(3) 0.059(3) -0.001(2) 0.035(2) -0.001(2)
C35 0.065(2) 0.060(2) 0.050(2) 0.0036(19) 0.0274(19) 0.0144(19)
C36 0.071(3) 0.062(2) 0.070(3) 0.008(2) 0.035(2) 0.007(2)
C37 0.073(3) 0.065(3) 0.067(3) 0.016(2) 0.038(2) 0.003(2)
C38 0.058(2) 0.061(2) 0.061(3) 0.000(2) 0.0231(19) -0.0048(19)
C39 0.059(2) 0.064(2) 0.047(2) -0.0003(18) 0.0276(18) 0.0032(19)
C40 0.0484(19) 0.055(2) 0.054(2) 0.0013(18) 0.0245(17) 0.0056(17)
Li1 0.051(3) 0.062(4) 0.050(3) -0.006(3) 0.026(3) -0.003(3)
Li2 0.049(3) 0.052(3) 0.054(3) 0.004(3) 0.026(3) 0.002(3)

loop_
_atom_type_symbol
_atom_type_description
_atom_type_scat_dispersion_real
_atom_type_scat_dispersion_imag
_atom_type_scat_source
C C 0.0033 0.0016 'International Tables Vol C Tables 4.2.6.8 and 6.1.1.4'
H H 0.0000 0.0000 'International Tables Vol C Tables 4.2.6.8 and 6.1.1.4'
Al Al 0.0645 0.0514 'International Tables Vol C Tables 4.2.6.8 and 6.1.1.4'
Li Li -0.0003 0.0001 'International Tables Vol C Tables 4.2.6.8 and 6.1.1.4'
N N 0.0061 0.0033 'International Tables Vol C Tables 4.2.6.8 and 6.1.1.4'
O O 0.0106 0.0060 'International Tables Vol C Tables 4.2.6.8 and 6.1.1.4'

loop_
_geom_angle_atom_site_label_1
_geom_angle_atom_site_label_2
_geom_angle_atom_site_label_3
_geom_angle
_geom_angle_site_symmetry_1
_geom_angle_site_symmetry_3
N2 Al1 N4 116.37(14) . .
N2 Al1 N1 95.58(14) . .
N4 Al1 N1 118.31(15) . .
N2 Al1 N3 116.91(15) . .
N4 Al1 N3 95.20(14) . .
N1 Al1 N3 116.17(15) . .
C1 N1 Al1 127.6(2) . .
C1 N1 H1 116.2 . .
Al1 N1 H1 116.2 . .
C9 N2 Al1 129.1(2) . .
C9 N2 H2 115.4 . .
Al1 N2 H2 115.4 . .
C11 N3 Al1 129.6(3) . .
C11 N3 H3 115.2 . .
Al1 N3 H3 115.2 . .
C19 N4 Al1 129.5(3) . .
C19 N4 H4 115.2 . .
Al1 N4 H4 115.2 . .
N1 C1 C2 120.5(3) . .
N1 C1 C10 121.6(3) . .
C2 C1 C10 118.0(3) . .
C3 C2 C1 122.4(3) . .
C3 C2 H2A 118.8 . .
C1 C2 H2A 118.8 . .
C4 C3 C2 120.9(4) . .
C4 C3 H3A 119.5 . .
C2 C3 H3A 119.5 . .
C3 C4 C5 120.6(4) . .
C3 C4 H4A 119.7 . .
C5 C4 H4A 119.7 . .
C6 C5 C4 120.5(3) . .
C6 C5 C10 120.0(3) . .
C4 C5 C10 119.5(3) . .
C7 C6 C5 119.8(3) . .
C7 C6 H6A 120.1 . .
C5 C6 H6A 120.1 . .
C8 C7 C6 121.3(3) . .
C8 C7 H7A 119.4 . .
C6 C7 H7A 119.4 . .
C7 C8 C9 122.4(3) . .
C7 C8 H8A 118.8 . .
C9 C8 H8A 118.8 . .
N2 C9 C8 120.9(3) . .
N2 C9 C10 120.9(3) . .
C8 C9 C10 118.2(3) . .
C5 C10 C1 118.6(3) . .
C5 C10 C9 118.2(3) . .
C1 C10 C9 123.2(3) . .
C12 C11 N3 120.7(3) . .
C12 C11 C20 118.7(3) . .
N3 C11 C20 120.6(3) . .
C11 C12 C13 122.7(4) . .
C11 C12 H12 118.7 . .
C13 C12 H12 118.7 . .
C14 C13 C12 120.4(4) . .
C14 C13 H13 119.8 . .
C12 C13 H13 119.8 . .
C13 C14 C15 119.8(4) . .
C13 C14 H14 120.1 . .
C15 C14 H14 120.1 . .
C16 C15 C14 119.6(3) . .
C16 C15 C20 120.2(3) . .
C14 C15 C20 120.2(3) . .
C17 C16 C15 120.0(3) . .
C17 C16 H16 120.0 . .
C15 C16 H16 120.0 . .
C16 C17 C18 121.5(4) . .
C16 C17 H17 119.2 . .
C18 C17 H17 119.2 . .
C17 C18 C19 121.9(4) . .
C17 C18 H18 119.0 . .
C19 C18 H18 119.0 . .
N4 C19 C18 120.6(3) . .
N4 C19 C20 121.0(3) . .
C18 C19 C20 118.4(3) . .
C15 C20 C19 118.0(3) . .
C15 C20 C11 118.1(3) . .
C19 C20 C11 123.9(3) . .
N6 Al2 N8 117.52(17) . .
N6 Al2 N7 115.98(15) . .
N8 Al2 N7 94.75(16) . .
N6 Al2 N5 95.02(15) . .
N8 Al2 N5 118.61(15) . .
N7 Al2 N5 116.73(17) . .
C34 Al2" C34 133.0(12) 2_554 .
C34 Al2" C36 138.95(16) 2_554 .
C34 Al2" C36 65.96(16) . .
C34 Al2" C36 65.97(16) 2_554 2_554
C34 Al2" C36 138.96(16) . 2_554
C36 Al2" C36 128.4(11) . 2_554
C21 N5 Al2 127.1(3) . .
C21 N5 H5 116.5 . .
Al2 N5 H5 116.5 . .
C29 N6 Al2 130.0(3) . .
C29 N6 H6 115.0 . .
Al2 N6 H6 115.0 . .
C31 N7 Al2 129.7(3) . .
C31 N7 H7 115.1 . .
Al2 N7 H7 115.1 . .
C39 N8 Al2 129.6(3) . .
C39 N8 H8 115.2 . .
Al2 N8 H8 115.2 . .
C22 C21 N5 118.7(3) . .
C22 C21 C30 118.7(3) . .
N5 C21 C30 122.5(3) . .
C23 C22 C21 121.6(4) . .
C23 C22 H22 119.2 . .
C21 C22 H22 119.2 . .
C24 C23 C22 121.1(4) . .
C24 C23 H23 119.5 . .
C22 C23 H23 119.5 . .
C23 C24 C25 120.2(4) . .
C23 C24 H24 119.9 . .
C25 C24 H24 119.9 . .
C26 C25 C24 120.3(4) . .
C26 C25 C30 120.1(3) . .
C24 C25 C30 119.6(4) . .
C27 C26 C25 120.3(4) . .
C27 C26 H26 119.8 . .
C25 C26 H26 119.8 . .
C26 C27 C28 120.8(4) . .
C26 C27 H27 119.6 . .
C28 C27 H27 119.6 . .
C29 C28 C27 121.8(4) . .
C29 C28 H28 119.1 . .
C27 C28 H28 119.1 . .
N6 C29 C28 120.2(3) . .
N6 C29 C30 120.8(3) . .
C28 C29 C30 119.0(3) . .
C25 C30 C21 118.8(3) . .
C25 C30 C29 117.9(3) . .
C21 C30 C29 123.2(3) . .
N7 C31 C32 120.6(4) . .
N7 C31 C40 120.7(3) . .
C32 C31 C40 118.7(3) . .
C33 C32 C31 122.0(4) . .
C33 C32 H32 119.0 . .
C31 C32 H32 119.0 . .
C34 C33 C32 121.7(4) . .
C34 C33 H33 119.1 . .
C32 C33 H33 119.1 . .
C33 C34 C35 119.3(4) . .
C33 C34 Al2" 149.2(6) . .
C35 C34 Al2" 90.3(5) . .
C33 C34 H34 120.3 . .
C35 C34 H34 120.3 . .
Al2" C34 H34 31.3 . .
C36 C35 C40 120.7(4) . .
C36 C35 C34 119.3(4) . .
C40 C35 C34 120.0(4) . .
C37 C36 C35 119.1(4) . .
C37 C36 Al2" 156.5(5) . .
C35 C36 Al2" 84.1(5) . .
C37 C36 H36 120.5 . .
C35 C36 H36 120.5 . .
Al2" C36 H36 36.6 . .
C36 C37 C38 121.4(4) . .
C36 C37 H37 119.3 . .
C38 C37 H37 119.3 . .
C39 C38 C37 122.3(4) . .
C39 C38 H38 118.8 . .
C37 C38 H38 118.8 . .
N8 C39 C38 120.9(3) . .
N8 C39 C40 120.4(3) . .
C38 C39 C40 118.7(3) . .
C35 C40 C31 118.2(3) . .
C35 C40 C39 117.7(3) . .
C31 C40 C39 124.1(3) . .
O1' Li1 O1 15.1(2) . .
O1' Li1 N13 101.4(5) . .
O1 Li1 N13 115.9(4) . .
O1' Li1 N11 123.5(5) . .
O1 Li1 N11 109.0(4) . .
N13 Li1 N11 126.5(4) . .
O1' Li1 N12 120.4(4) . .
O1 Li1 N12 121.2(4) . .
N13 Li1 N12 90.0(4) . .
N11 Li1 N12 90.6(4) . .
O1' Li1 N12' 125.5(4) . .
O1 Li1 N12' 124.3(4) . .
N13 Li1 N12' 94.4(4) . .
N11 Li1 N12' 82.8(4) . .
N12 Li1 N12' 7.8(4) . .
O1' Li1 N11' 117.0(5) . .
O1 Li1 N11' 102.5(5) . .
N13 Li1 N11' 131.3(4) . .
N11 Li1 N11' 6.5(4) . .
N12 Li1 N11' 94.8(4) . .
N12' Li1 N11' 87.0(4) . .
O1' Li1 N13' 110.0(5) . .
O1 Li1 N13' 124.5(5) . .
N13 Li1 N13' 8.6(3) . .
N11 Li1 N13' 119.3(4) . .
N12 Li1 N13' 85.1(4) . .
N12' Li1 N13' 88.7(4) . .
N11' Li1 N13' 124.6(5) . .
O1' Li1 C47 109.3(4) . .
O1 Li1 C47 123.5(4) . .
N13 Li1 C47 32.9(2) . .
N11 Li1 C47 127.1(4) . .
N12 Li1 C47 58.1(3) . .
N12' Li1 C47 63.5(4) . .
N11' Li1 C47 133.6(4) . .
N13' Li1 C47 30.6(3) . .
O1' Li1 C46' 131.1(5) . .
O1 Li1 C46' 139.5(5) . .
N13 Li1 C46' 63.5(4) . .
N11 Li1 C46' 99.0(5) . .
N12 Li1 C46' 28.0(3) . .
N12' Li1 C46' 31.0(3) . .
N11' Li1 C46' 105.0(5) . .
N13' Li1 C46' 57.7(4) . .
C47 Li1 C46' 34.5(4) . .
O1' Li1 C44 133.5(4) . .
O1 Li1 C44 125.0(4) . .
N13 Li1 C44 110.9(4) . .
N11 Li1 C44 58.7(3) . .
N12 Li1 C44 32.1(2) . .
N12' Li1 C44 24.4(3) . .
N11' Li1 C44 62.7(3) . .
N13' Li1 C44 103.4(4) . .
C47 Li1 C44 84.2(3) . .
C46' Li1 C44 49.7(4) . .
O1' Li1 C43' 127.1(5) . .
O1 Li1 C43' 112.7(4) . .
N13 Li1 C43' 131.4(4) . .
N11 Li1 C43' 28.4(3) . .
N12 Li1 C43' 64.2(3) . .
N12' Li1 C43' 56.6(4) . .
N11' Li1 C43' 31.1(3) . .
N13' Li1 C43' 122.8(4) . .
C47 Li1 C43' 113.5(3) . .
C46' Li1 C43' 79.7(4) . .
C44 Li1 C43' 32.3(2) . .
C41 N11 C43 108.3(7) . .
C41 N11 C42 105.6(7) . .
C43 N11 C42 109.4(7) . .
C41 N11 Li1 120.4(6) . .
C43 N11 Li1 103.1(5) . .
C42 N11 Li1 109.8(6) . .
C45 N12 C46 108.8(7) . .
C45 N12 C44 110.2(6) . .
C46 N12 C44 116.6(7) . .
C45 N12 Li1 117.4(6) . .
C46 N12 Li1 102.6(6) . .
C44 N12 Li1 101.2(5) . .
C49 N13 C47 110.9(6) . .
C49 N13 C48 109.7(6) . .
C47 N13 C48 108.3(6) . .
C49 N13 Li1 115.4(6) . .
C47 N13 Li1 99.6(4) . .
C48 N13 Li1 112.5(5) . .
N11 C41 H41A 109.5 . .
N11 C41 H41B 109.5 . .
H41A C41 H41B 109.5 . .
N11 C41 H41C 109.5 . .
H41A C41 H41C 109.5 . .
H41B C41 H41C 109.5 . .
N11 C42 H42A 109.5 . .
N11 C42 H42B 109.5 . .
H42A C42 H42B 109.5 . .
N11 C42 H42C 109.5 . .
H42A C42 H42C 109.5 . .
H42B C42 H42C 109.5 . .
C44 C43 N11 111.0(6) . .
C44 C43 Li1 73.9(4) . .
N11 C43 Li1 45.6(4) . .
C44 C43 H43A 109.4 . .
N11 C43 H43A 109.4 . .
Li1 C43 H43A 98.8 . .
C44 C43 H43B 109.4 . .
N11 C43 H43B 109.4 . .
Li1 C43 H43B 149.3 . .
H43A C43 H43B 108.0 . .
C43 C44 N12 116.6(6) . .
C43 C44 Li1 75.3(4) . .
N12 C44 Li1 46.6(4) . .
C43 C44 H44A 108.1 . .
N12 C44 H44A 108.1 . .
Li1 C44 H44A 103.6 . .
C43 C44 H44B 108.1 . .
N12 C44 H44B 108.1 . .
Li1 C44 H44B 145.7 . .
H44A C44 H44B 107.3 . .
N12 C45 H45A 109.5 . .
N12 C45 H45B 109.5 . .
H45A C45 H45B 109.5 . .
N12 C45 H45C 109.5 . .
H45A C45 H45C 109.5 . .
H45B C45 H45C 109.5 . .
C47 C46 N12 110.3(8) . .
C47 C46 H46A 109.6 . .
N12 C46 H46A 109.6 . .
C47 C46 H46B 109.6 . .
N12 C46 H46B 109.6 . .
H46A C46 H46B 108.1 . .
C46 C47 N13 116.6(6) . .
C46 C47 Li1 78.2(5) . .
N13 C47 Li1 47.6(3) . .
C46 C47 H47A 108.1 . .
N13 C47 H47A 108.1 . .
Li1 C47 H47A 96.5 . .
C46 C47 H47B 108.1 . .
N13 C47 H47B 108.1 . .
Li1 C47 H47B 151.3 . .
H47A C47 H47B 107.3 . .
N13 C48 H48A 109.5 . .
N13 C48 H48B 109.5 . .
H48A C48 H48B 109.5 . .
N13 C48 H48C 109.5 . .
H48A C48 H48C 109.5 . .
H48B C48 H48C 109.5 . .
N13 C49 H49A 109.5 . .
N13 C49 H49B 109.5 . .
H49A C49 H49B 109.5 . .
N13 C49 H49C 109.5 . .
H49A C49 H49C 109.5 . .
H49B C49 H49C 109.5 . .
C43' N11' C41' 112.9(9) . .
C43' N11' C42' 111.1(9) . .
C41' N11' C42' 111.7(9) . .
C43' N11' Li1 99.9(6) . .
C41' N11' Li1 107.5(8) . .
C42' N11' Li1 113.2(8) . .
C45' N12' C46' 114.0(10) . .
C45' N12' C44' 115.4(10) . .
C46' N12' C44' 103.3(11) . .
C45' N12' Li1 118.8(8) . .
C46' N12' Li1 101.6(9) . .
C44' N12' Li1 101.5(7) . .
C49' N13' C47' 108.9(9) . .
C49' N13' C48' 108.2(9) . .
C47' N13' C48' 113.5(10) . .
C49' N13' Li1 104.3(8) . .
C47' N13' Li1 103.6(6) . .
C48' N13' Li1 117.7(8) . .
N11' C41' H41D 109.5 . .
N11' C41' H41E 109.5 . .
H41D C41' H41E 109.5 . .
N11' C41' H41F 109.5 . .
H41D C41' H41F 109.5 . .
H41E C41' H41F 109.5 . .
N11' C42' H42D 109.5 . .
N11' C42' H42E 109.5 . .
H42D C42' H42E 109.5 . .
N11' C42' H42F 109.5 . .
H42D C42' H42F 109.5 . .
H42E C42' H42F 109.5 . .
C44' C43' N11' 112.8(8) . .
C44' C43' Li1 75.6(5) . .
N11' C43' Li1 49.0(5) . .
C44' C43' H43C 109.0 . .
N11' C43' H43C 109.0 . .
Li1 C43' H43C 154.6 . .
C44' C43' H43D 109.0 . .
N11' C43' H43D 109.0 . .
Li1 C43' H43D 93.4 . .
H43C C43' H43D 107.8 . .
C43' C44' N12' 106.3(9) . .
C43' C44' H44C 110.5 . .
N12' C44' H44C 110.5 . .
C43' C44' H44D 110.5 . .
N12' C44' H44D 110.5 . .
H44C C44' H44D 108.7 . .
N12' C45' H45D 109.5 . .
N12' C45' H45E 109.5 . .
H45D C45' H45E 109.5 . .
N12' C45' H45F 109.5 . .
H45D C45' H45F 109.5 . .
H45E C45' H45F 109.5 . .
C47' C46' N12' 124.0(12) . .
C47' C46' Li1 78.7(8) . .
N12' C46' Li1 47.4(7) . .
C47' C46' H46C 106.3 . .
N12' C46' H46C 106.3 . .
Li1 C46' H46C 138.9 . .
C47' C46' H46D 106.3 . .
N12' C46' H46D 106.3 . .
Li1 C46' H46D 111.2 . .
H46C C46' H46D 106.4 . .
C46' C47' N13' 114.0(10) . .
C46' C47' H47C 108.8 . .
N13' C47' H47C 108.8 . .
C46' C47' H47D 108.8 . .
N13' C47' H47D 108.8 . .
H47C C47' H47D 107.7 . .
N13' C48' H48D 109.5 . .
N13' C48' H48E 109.5 . .
H48D C48' H48E 109.5 . .
N13' C48' H48F 109.5 . .
H48D C48' H48F 109.5 . .
H48E C48' H48F 109.5 . .
N13' C49' H49D 109.5 . .
N13' C49' H49E 109.5 . .
H49D C49' H49E 109.5 . .
N13' C49' H49F 109.5 . .
H49D C49' H49F 109.5 . .
H49E C49' H49F 109.5 . .
C61 O1 C64 110.2(5) . .
C61 O1 Li1 127.0(5) . .
C64 O1 Li1 122.6(4) . .
O1 C61 C62 105.1(6) . .
O1 C61 H61A 110.7 . .
C62 C61 H61A 110.7 . .
O1 C61 H61B 110.7 . .
C62 C61 H61B 110.7 . .
H61A C61 H61B 108.8 . .
C63 C62 C61 105.7(7) . .
C63 C62 H62A 110.6 . .
C61 C62 H62A 110.6 . .
C63 C62 H62B 110.6 . .
C61 C62 H62B 110.6 . .
H62A C62 H62B 108.7 . .
C62 C63 C64 105.8(7) . .
C62 C63 H63A 110.6 . .
C64 C63 H63A 110.6 . .
C62 C63 H63B 110.6 . .
C64 C63 H63B 110.6 . .
H63A C63 H63B 108.7 . .
O1 C64 C63 106.1(6) . .
O1 C64 H64A 110.5 . .
C63 C64 H64A 110.5 . .
O1 C64 H64B 110.5 . .
C63 C64 H64B 110.5 . .
H64A C64 H64B 108.7 . .
C64' O1' C61' 107.3(6) . .
C64' O1' Li1 123.2(5) . .
C61' O1' Li1 129.1(5) . .
O1' C61' C62' 109.9(7) . .
O1' C61' H61C 109.7 . .
C62' C61' H61C 109.7 . .
O1' C61' H61D 109.7 . .
C62' C61' H61D 109.7 . .
H61C C61' H61D 108.2 . .
C63' C62' C61' 104.9(8) . .
C63' C62' H62C 110.8 . .
C61' C62' H62C 110.8 . .
C63' C62' H62D 110.8 . .
C61' C62' H62D 110.8 . .
H62C C62' H62D 108.8 . .
C62' C63' C64' 108.5(9) . .
C62' C63' H63C 110.0 . .
C64' C63' H63C 110.0 . .
C62' C63' H63D 110.0 . .
C64' C63' H63D 110.0 . .
H63C C63' H63D 108.4 . .
O1' C64' C63' 106.2(7) . .
O1' C64' H64C 110.5 . .
C63' C64' H64C 110.5 . .
O1' C64' H64D 110.5 . .
C63' C64' H64D 110.5 . .
H64C C64' H64D 108.7 . .
O2 Li2 O2' 12.4(3) . .
O2 Li2 N22' 118.9(4) . .
O2' Li2 N22' 122.6(4) . .
O2 Li2 N21 104.4(4) . .
O2' Li2 N21 114.8(5) . .
N22' Li2 N21 92.7(4) . .
O2 Li2 N23 120.7(5) . .
O2' Li2 N23 108.3(5) . .
N22' Li2 N23 92.6(4) . .
N21 Li2 N23 124.2(4) . .
O2 Li2 N21' 113.6(5) . .
O2' Li2 N21' 123.9(5) . .
N22' Li2 N21' 87.8(4) . .
N21 Li2 N21' 9.1(4) . .
N23 Li2 N21' 116.8(5) . .
O2 Li2 N23' 114.6(5) . .
O2' Li2 N23' 102.2(5) . .
N22' Li2 N23' 93.9(5) . .
N21 Li2 N23' 130.5(5) . .
N23 Li2 N23' 6.6(4) . .
N21' Li2 N23' 123.3(5) . .
O2 Li2 N22 127.0(4) . .
O2' Li2 N22 129.7(4) . .
N22' Li2 N22 8.8(3) . .
N21 Li2 N22 93.0(4) . .
N23 Li2 N22 85.1(4) . .
N21' Li2 N22 87.0(4) . .
N23' Li2 N22 87.1(4) . .
O2 Li2 C53 112.3(4) . .
O2' Li2 C53 124.7(5) . .
N22' Li2 C53 60.7(3) . .
N21 Li2 C53 32.7(2) . .
N23 Li2 C53 126.9(4) . .
N21' Li2 C53 30.6(3) . .
N23' Li2 C53 133.0(4) . .
N22 Li2 C53 62.5(3) . .
O2 Li2 C54 130.7(4) . .
O2' Li2 C54 141.1(5) . .
N22' Li2 C54 34.0(3) . .
N21 Li2 C54 59.6(3) . .
N23 Li2 C54 104.0(4) . .
N21' Li2 C54 53.9(4) . .
N23' Li2 C54 108.6(4) . .
N22 Li2 C54 33.4(2) . .
C53 Li2 C54 30.3(2) . .
O2 Li2 C56' 128.0(4) . .
O2' Li2 C56' 123.5(5) . .
N22' Li2 C56' 32.9(3) . .
N21 Li2 C56' 115.3(4) . .
N23 Li2 C56' 60.3(4) . .
N21' Li2 C56' 107.5(5) . .
N23' Li2 C56' 61.2(4) . .
N22 Li2 C56' 27.1(3) . .
C53 Li2 C56' 88.1(3) . .
C54 Li2 C56' 57.8(3) . .
O2 Li2 C57 143.4(4) . .
O2' Li2 C57 131.9(5) . .
N22' Li2 C57 65.0(4) . .
N21 Li2 C57 111.8(4) . .
N23 Li2 C57 29.8(2) . .
N21' Li2 C57 102.7(4) . .
N23' Li2 C57 33.8(4) . .
N22 Li2 C57 56.8(3) . .
C53 Li2 C57 100.9(3) . .
C54 Li2 C57 74.8(3) . .
C56' Li2 C57 36.0(3) . .
C52 N21 C51 99.4(7) . .
C52 N21 C53 110.5(6) . .
C51 N21 C53 114.7(8) . .
C52 N21 Li2 116.9(6) . .
C51 N21 Li2 117.8(7) . .
C53 N21 Li2 98.3(5) . .
C56 N22 C55 111.0(7) . .
C56 N22 C54 121.9(8) . .
C55 N22 C54 105.6(6) . .
C56 N22 Li2 104.2(5) . .
C55 N22 Li2 117.7(6) . .
C54 N22 Li2 96.4(5) . .
C57 N23 C58 109.0(7) . .
C57 N23 C59 116.9(8) . .
C58 N23 C59 104.3(7) . .
C57 N23 Li2 104.3(5) . .
C58 N23 Li2 104.5(6) . .
C59 N23 Li2 117.1(6) . .
N21 C51 H51A 109.5 . .
N21 C51 H51B 109.5 . .
H51A C51 H51B 109.5 . .
N21 C51 H51C 109.5 . .
H51A C51 H51C 109.5 . .
H51B C51 H51C 109.5 . .
N21 C52 H52A 109.5 . .
N21 C52 H52B 109.5 . .
H52A C52 H52B 109.5 . .
N21 C52 H52C 109.5 . .
H52A C52 H52C 109.5 . .
H52B C52 H52C 109.5 . .
C54 C53 N21 116.3(6) . .
C54 C53 Li2 76.7(4) . .
N21 C53 Li2 49.0(4) . .
C54 C53 H53A 108.2 . .
N21 C53 H53A 108.2 . .
Li2 C53 H53A 96.3 . .
C54 C53 H53B 108.2 . .
N21 C53 H53B 108.2 . .
Li2 C53 H53B 152.3 . .
H53A C53 H53B 107.4 . .
C53 C54 N22 120.0(7) . .
C53 C54 Li2 73.0(4) . .
N22 C54 Li2 50.3(4) . .
C53 C54 H54A 107.3 . .
N22 C54 H54A 107.3 . .
Li2 C54 H54A 108.2 . .
C53 C54 H54B 107.3 . .
N22 C54 H54B 107.3 . .
Li2 C54 H54B 142.9 . .
H54A C54 H54B 106.9 . .
N22 C55 H55A 109.5 . .
N22 C55 H55B 109.5 . .
H55A C55 H55B 109.5 . .
N22 C55 H55C 109.5 . .
H55A C55 H55C 109.5 . .
H55B C55 H55C 109.5 . .
C57 C56 N22 117.4(8) . .
C57 C56 H56A 107.9 . .
N22 C56 H56A 107.9 . .
C57 C56 H56B 107.9 . .
N22 C56 H56B 107.9 . .
H56A C56 H56B 107.2 . .
C56 C57 N23 117.8(7) . .
C56 C57 Li2 78.4(5) . .
N23 C57 Li2 46.0(4) . .
C56 C57 H57A 107.8 . .
N23 C57 H57A 107.8 . .
Li2 C57 H57A 100.9 . .
C56 C57 H57B 107.8 . .
N23 C57 H57B 107.8 . .
Li2 C57 H57B 147.2 . .
H57A C57 H57B 107.2 . .
N23 C58 H58A 109.5 . .
N23 C58 H58B 109.5 . .
H58A C58 H58B 109.5 . .
N23 C58 H58C 109.5 . .
H58A C58 H58C 109.5 . .
H58B C58 H58C 109.5 . .
N23 C59 H59A 109.5 . .
N23 C59 H59B 109.5 . .
H59A C59 H59B 109.5 . .
N23 C59 H59C 109.5 . .
H59A C59 H59C 109.5 . .
H59B C59 H59C 109.5 . .
C51' N21' C52' 128.5(12) . .
C51' N21' C53' 97.9(11) . .
C52' N21' C53' 99.8(11) . .
C51' N21' Li2 116.2(8) . .
C52' N21' Li2 105.2(10) . .
C53' N21' Li2 104.8(7) . .
C55' N22' C56' 109.3(8) . .
C55' N22' C54' 118.7(8) . .
C56' N22' C54' 100.4(9) . .
C55' N22' Li2 119.0(8) . .
C56' N22' Li2 102.7(6) . .
C54' N22' Li2 104.1(6) . .
C58' N23' C57' 107.3(11) . .
C58' N23' C59' 114.1(9) . .
C57' N23' C59' 104.9(10) . .
C58' N23' Li2 110.0(8) . .
C57' N23' Li2 102.0(7) . .
C59' N23' Li2 117.1(8) . .
N21' C51' H51D 109.5 . .
N21' C51' H51E 109.5 . .
H51D C51' H51E 109.5 . .
N21' C51' H51F 109.5 . .
H51D C51' H51F 109.5 . .
H51E C51' H51F 109.5 . .
N21' C52' H52D 109.5 . .
N21' C52' H52E 109.5 . .
H52D C52' H52E 109.5 . .
N21' C52' H52F 109.5 . .
H52D C52' H52F 109.5 . .
H52E C52' H52F 109.5 . .
C54' C53' N21' 117.2(10) . .
C54' C53' H53C 108.0 . .
N21' C53' H53C 108.0 . .
C54' C53' H53D 108.0 . .
N21' C53' H53D 108.0 . .
H53C C53' H53D 107.2 . .
C53' C54' N22' 112.8(10) . .
C53' C54' Li2 77.6(7) . .
N22' C54' Li2 43.6(5) . .
C53' C54' H54C 109.0 . .
N22' C54' H54C 109.0 . .
Li2 C54' H54C 98.6 . .
C53' C54' H54D 109.0 . .
N22' C54' H54D 109.0 . .
Li2 C54' H54D 148.1 . .
H54C C54' H54D 107.8 . .
N22' C55' H55D 109.5 . .
N22' C55' H55E 109.5 . .
H55D C55' H55E 109.5 . .
N22' C55' H55F 109.5 . .
H55D C55' H55F 109.5 . .
H55E C55' H55F 109.5 . .
C57' C56' N22' 120.6(9) . .
C57' C56' Li2 76.9(7) . .
N22' C56' Li2 44.5(5) . .
C57' C56' H56C 107.2 . .
N22' C56' H56C 107.2 . .
Li2 C56' H56C 116.4 . .
C57' C56' H56D 107.2 . .
N22' C56' H56D 107.2 . .
Li2 C56' H56D 133.2 . .
H56C C56' H56D 106.8 . .
C56' C57' N23' 119.0(10) . .
C56' C57' H57C 107.6 . .
N23' C57' H57C 107.6 . .
C56' C57' H57D 107.6 . .
N23' C57' H57D 107.6 . .
H57C C57' H57D 107.0 . .
N23' C58' H58D 109.5 . .
N23' C58' H58E 109.5 . .
H58D C58' H58E 109.5 . .
N23' C58' H58F 109.5 . .
H58D C58' H58F 109.5 . .
H58E C58' H58F 109.5 . .
N23' C59' H59D 109.5 . .
N23' C59' H59E 109.5 . .
H59D C59' H59E 109.5 . .
N23' C59' H59F 109.5 . .
H59D C59' H59F 109.5 . .
H59E C59' H59F 109.5 . .
C74 O2 C71 105.5(6) . .
C74 O2 Li2 130.4(5) . .
C71 O2 Li2 121.5(5) . .
O2 C71 C72 106.4(6) . .
O2 C71 H71A 110.4 . .
C72 C71 H71A 110.4 . .
O2 C71 H71B 110.4 . .
C72 C71 H71B 110.4 . .
H71A C71 H71B 108.6 . .
C71 C72 C73 100.4(7) . .
C71 C72 H72A 111.7 . .
C73 C72 H72A 111.7 . .
C71 C72 H72B 111.7 . .
C73 C72 H72B 111.7 . .
H72A C72 H72B 109.5 . .
C74 C73 C72 105.6(7) . .
C74 C73 H73A 110.6 . .
C72 C73 H73A 110.6 . .
C74 C73 H73B 110.6 . .
C72 C73 H73B 110.6 . .
H73A C73 H73B 108.7 . .
O2 C74 C73 108.0(7) . .
O2 C74 H74A 110.1 . .
C73 C74 H74A 110.1 . .
O2 C74 H74B 110.1 . .
C73 C74 H74B 110.1 . .
H74A C74 H74B 108.4 . .
C71' O2' C74' 110.0(7) . .
C71' O2' Li2 118.5(6) . .
C74' O2' Li2 130.4(6) . .
O2' C71' C72' 106.4(7) . .
O2' C71' H71C 110.4 . .
C72' C71' H71C 110.4 . .
O2' C71' H71D 110.4 . .
C72' C71' H71D 110.4 . .
H71C C71' H71D 108.6 . .
C73' C72' C71' 105.0(8) . .
C73' C72' H72C 110.7 . .
C71' C72' H72C 110.7 . .
C73' C72' H72D 110.7 . .
C71' C72' H72D 110.7 . .
H72C C72' H72D 108.8 . .
C72' C73' C74' 110.7(8) . .
C72' C73' H73C 109.5 . .
C74' C73' H73C 109.5 . .
C72' C73' H73D 109.5 . .
C74' C73' H73D 109.5 . .
H73C C73' H73D 108.1 . .
O2' C74' C73' 102.5(7) . .
O2' C74' H74C 111.3 . .
C73' C74' H74C 111.3 . .
O2' C74' H74D 111.3 . .
C73' C74' H74D 111.3 . .
H74C C74' H74D 109.2 . .

loop_
_geom_bond_atom_site_label_1
_geom_bond_atom_site_label_2
_geom_bond_distance
_geom_bond_site_symmetry_2
Al1 N2 1.814(3) .
Al1 N4 1.815(3) .
Al1 N1 1.821(3) .
Al1 N3 1.831(3) .
N1 C1 1.371(4) .
N1 H1 0.8800 .
N2 C9 1.367(4) .
N2 H2 0.8800 .
N3 C11 1.374(4) .
N3 H3 0.8800 .
N4 C19 1.379(4) .
N4 H4 0.8800 .
C1 C2 1.395(5) .
C1 C10 1.448(5) .
C2 C3 1.383(5) .
C2 H2A 0.9500 .
C3 C4 1.356(5) .
C3 H3A 0.9500 .
C4 C5 1.419(5) .
C4 H4A 0.9500 .
C5 C6 1.420(5) .
C5 C10 1.434(5) .
C6 C7 1.373(5) .
C6 H6A 0.9500 .
C7 C8 1.373(5) .
C7 H7A 0.9500 .
C8 C9 1.393(5) .
C8 H8A 0.9500 .
C9 C10 1.456(5) .
C11 C12 1.372(5) .
C11 C20 1.453(5) .
C12 C13 1.400(5) .
C12 H12 0.9500 .
C13 C14 1.368(5) .
C13 H13 0.9500 .
C14 C15 1.426(5) .
C14 H14 0.9500 .
C15 C16 1.421(5) .
C15 C20 1.428(5) .
C16 C17 1.344(5) .
C16 H16 0.9500 .
C17 C18 1.385(5) .
C17 H17 0.9500 .
C18 C19 1.389(5) .
C18 H18 0.9500 .
C19 C20 1.448(5) .
Al2 N6 1.815(3) .
Al2 N8 1.822(4) .
Al2 N7 1.823(3) .
Al2 N5 1.829(3) .
Al2" C34 2.184(11) 2_554
Al2" C34 2.184(11) .
Al2" C36 2.349(11) .
Al2" C36 2.349(11) 2_554
N5 C21 1.395(5) .
N5 H5 0.8800 .
N6 C29 1.377(5) .
N6 H6 0.8800 .
N7 C31 1.364(5) .
N7 H7 0.8800 .
N8 C39 1.360(5) .
N8 H8 0.8800 .
C21 C22 1.389(5) .
C21 C30 1.433(5) .
C22 C23 1.388(6) .
C22 H22 0.9500 .
C23 C24 1.362(6) .
C23 H23 0.9500 .
C24 C25 1.414(5) .
C24 H24 0.9500 .
C25 C26 1.410(6) .
C25 C30 1.429(5) .
C26 C27 1.354(6) .
C26 H26 0.9500 .
C27 C28 1.391(6) .
C27 H27 0.9500 .
C28 C29 1.379(5) .
C28 H28 0.9500 .
C29 C30 1.439(5) .
C31 C32 1.397(5) .
C31 C40 1.438(5) .
C32 C33 1.370(6) .
C32 H32 0.9500 .
C33 C34 1.359(6) .
C33 H33 0.9500 .
C34 C35 1.436(5) .
C34 H34 0.9500 .
C35 C36 1.427(6) .
C35 C40 1.429(5) .
C36 C37 1.367(6) .
C36 H36 0.9500 .
C37 C38 1.389(6) .
C37 H37 0.9500 .
C38 C39 1.375(5) .
C38 H38 0.9500 .
C39 C40 1.459(5) .
Li1 O1' 1.874(8) .
Li1 O1 1.915(8) .
Li1 N13 2.020(9) .
Li1 N11 2.039(10) .
Li1 N12 2.047(10) .
Li1 N12' 2.073(14) .
Li1 N11' 2.125(12) .
Li1 N13' 2.132(12) .
Li1 C47 2.698(9) .
Li1 C46' 2.759(17) .
Li1 C44 2.762(10) .
Li1 C43' 2.774(11) .
N11 C41 1.480(9) .
N11 C43 1.483(9) .
N11 C42 1.489(9) .
N12 C45 1.478(8) .
N12 C46 1.482(9) .
N12 C44 1.497(9) .
N13 C49 1.451(8) .
N13 C47 1.485(8) .
N13 C48 1.509(8) .
C41 H41A 0.9800 .
C41 H41B 0.9800 .
C41 H41C 0.9800 .
C42 H42A 0.9800 .
C42 H42B 0.9800 .
C42 H42C 0.9800 .
C43 C44 1.472(9) .
C43 H43A 0.9900 .
C43 H43B 0.9900 .
C44 H44A 0.9900 .
C44 H44B 0.9900 .
C45 H45A 0.9800 .
C45 H45B 0.9800 .
C45 H45C 0.9800 .
C46 C47 1.409(10) .
C46 H46A 0.9900 .
C46 H46B 0.9900 .
C47 H47A 0.9900 .
C47 H47B 0.9900 .
C48 H48A 0.9800 .
C48 H48B 0.9800 .
C48 H48C 0.9800 .
C49 H49A 0.9800 .
C49 H49B 0.9800 .
C49 H49C 0.9800 .
N11' C43' 1.456(11) .
N11' C41' 1.470(11) .
N11' C42' 1.484(11) .
N12' C45' 1.437(11) .
N12' C46' 1.451(13) .
N12' C44' 1.510(12) .
N13' C49' 1.452(12) .
N13' C47' 1.455(11) .
N13' C48' 1.459(11) .
C41' H41D 0.9800 .
C41' H41E 0.9800 .
C41' H41F 0.9800 .
C42' H42D 0.9800 .
C42' H42E 0.9800 .
C42' H42F 0.9800 .
C43' C44' 1.462(11) .
C43' H43C 0.9900 .
C43' H43D 0.9900 .
C44' H44C 0.9900 .
C44' H44D 0.9900 .
C45' H45D 0.9800 .
C45' H45E 0.9800 .
C45' H45F 0.9800 .
C46' C47' 1.434(13) .
C46' H46C 0.9900 .
C46' H46D 0.9900 .
C47' H47C 0.9900 .
C47' H47D 0.9900 .
C48' H48D 0.9800 .
C48' H48E 0.9800 .
C48' H48F 0.9800 .
C49' H49D 0.9800 .
C49' H49E 0.9800 .
C49' H49F 0.9800 .
O1 C61 1.374(8) .
O1 C64 1.436(8) .
C61 C62 1.505(9) .
C61 H61A 0.9900 .
C61 H61B 0.9900 .
C62 C63 1.406(9) .
C62 H62A 0.9900 .
C62 H62B 0.9900 .
C63 C64 1.441(9) .
C63 H63A 0.9900 .
C63 H63B 0.9900 .
C64 H64A 0.9900 .
C64 H64B 0.9900 .
O1' C64' 1.428(10) .
O1' C61' 1.433(9) .
C61' C62' 1.453(11) .
C61' H61C 0.9900 .
C61' H61D 0.9900 .
C62' C63' 1.434(12) .
C62' H62C 0.9900 .
C62' H62D 0.9900 .
C63' C64' 1.466(11) .
C63' H63C 0.9900 .
C63' H63D 0.9900 .
C64' H64C 0.9900 .
C64' H64D 0.9900 .
Li2 O2 1.894(8) .
Li2 O2' 1.914(9) .
Li2 N22' 1.965(11) .
Li2 N21 2.047(9) .
Li2 N23 2.044(10) .
Li2 N21' 2.067(11) .
Li2 N23' 2.076(12) .
Li2 N22 2.115(9) .
Li2 C53 2.686(9) .
Li2 C54 2.734(10) .
Li2 C56' 2.738(13) .
Li2 C57 2.755(9) .
N21 C52 1.441(9) .
N21 C51 1.459(10) .
N21 C53 1.468(8) .
N22 C56 1.417(9) .
N22 C55 1.455(9) .
N22 C54 1.513(9) .
N23 C57 1.411(9) .
N23 C58 1.490(10) .
N23 C59 1.493(9) .
C51 H51A 0.9800 .
C51 H51B 0.9800 .
C51 H51C 0.9800 .
C52 H52A 0.9800 .
C52 H52B 0.9800 .
C52 H52C 0.9800 .
C53 C54 1.416(9) .
C53 H53A 0.9900 .
C53 H53B 0.9900 .
C54 H54A 0.9900 .
C54 H54B 0.9900 .
C55 H55A 0.9800 .
C55 H55B 0.9800 .
C55 H55C 0.9800 .
C56 C57 1.374(9) .
C56 H56A 0.9900 .
C56 H56B 0.9900 .
C57 H57A 0.9900 .
C57 H57B 0.9900 .
C58 H58A 0.9800 .
C58 H58B 0.9800 .
C58 H58C 0.9800 .
C59 H59A 0.9800 .
C59 H59B 0.9800 .
C59 H59C 0.9800 .
N21' C51' 1.406(11) .
N21' C52' 1.458(13) .
N21' C53' 1.459(12) .
N22' C55' 1.456(10) .
N22' C56' 1.524(11) .
N22' C54' 1.525(11) .
N23' C58' 1.465(12) .
N23' C57' 1.481(12) .
N23' C59' 1.483(11) .
C51' H51D 0.9800 .
C51' H51E 0.9800 .
C51' H51F 0.9800 .
C52' H52D 0.9800 .
C52' H52E 0.9800 .
C52' H52F 0.9800 .
C53' C54' 1.397(13) .
C53' H53C 0.9900 .
C53' H53D 0.9900 .
C54' H54C 0.9900 .
C54' H54D 0.9900 .
C55' H55D 0.9800 .
C55' H55E 0.9800 .
C55' H55F 0.9800 .
C56' C57' 1.437(12) .
C56' H56C 0.9900 .
C56' H56D 0.9900 .
C57' H57C 0.9900 .
C57' H57D 0.9900 .
C58' H58D 0.9800 .
C58' H58E 0.9800 .
C58' H58F 0.9800 .
C59' H59D 0.9800 .
C59' H59E 0.9800 .
C59' H59F 0.9800 .
O2 C74 1.424(9) .
O2 C71 1.430(8) .
C71 C72 1.481(10) .
C71 H71A 0.9900 .
C71 H71B 0.9900 .
C72 C73 1.516(10) .
C72 H72A 0.9900 .
C72 H72B 0.9900 .
C73 C74 1.477(10) .
C73 H73A 0.9900 .
C73 H73B 0.9900 .
C74 H74A 0.9900 .
C74 H74B 0.9900 .
O2' C71' 1.431(10) .
O2' C74' 1.443(10) .
C71' C72' 1.467(11) .
C71' H71C 0.9900 .
C71' H71D 0.9900 .
C72' C73' 1.432(11) .
C72' H72C 0.9900 .
C72' H72D 0.9900 .
C73' C74' 1.500(11) .
C73' H73C 0.9900 .
C73' H73D 0.9900 .
C74' H74C 0.9900 .
C74' H74D 0.9900 .
